data_7120587
loop_
_publ_author_name
'Nikolayenko, Varvara I.'
'Herbert, Simon'
'Barbour, Len'

_publ_section_title
;
 Reversible structural switching of a metal-organic framework by
 photoirradiation
;
_journal_name_full 'Chem. Commun.'
_journal_paper_doi 10.1039/C7CC06074B
_journal_year 2017
_chemical_formula_moiety 'C39 H24 F6 N2 O4 S1 Zn, (C3 H7 N O)'
_chemical_formula_sum 'C42 H31 F6 N3 O5 S2 Zn'
_chemical_formula_weight 901.19
_chemical_name_common DMOF
_space_group_crystal_system orthorhombic
_space_group_IT_number 19
_space_group_name_Hall 'P 2ac 2ab'
_space_group_name_H-M_alt 'P 21 21 21'
_symmetry_space_group_name_Hall 'P 2ac 2ab'
_symmetry_space_group_name_H-M 'P 21 21 21'
_atom_sites_solution_hydrogens geom
_audit_creation_method SHELXL-2016/6
_audit_update_record
;
2017-08-02 deposited with the CCDC.
2017-08-23 downloaded from the CCDC.
;
_cell_angle_alpha 90
_cell_angle_beta 90
_cell_angle_gamma 90
_cell_formula_units_Z 4
_cell_length_a 7.2175(7)
_cell_length_b 24.471(3)
_cell_length_c 28.683(3)
_cell_measurement_reflns_used 5808
_cell_measurement_temperature 100(2)
_cell_measurement_theta_max 22.84
_cell_measurement_theta_min 2.288
_cell_volume 5066.0(10)
_computing_cell_refinement 'SAINT (Bruker, 2016)'
_computing_data_collection 'APEX3 (Bruker, 2016)'
_computing_data_reduction 'SAINT (Bruker, 2016)'
_computing_structure_refinement 'SHELXL-2016/6 (Sheldrick, 2016)'
_computing_structure_solution 'SHELXL-2016/6 (Sheldrick, 2016)'
_diffrn_ambient_temperature 100(2)
_diffrn_measured_fraction_theta_full 0.997
_diffrn_measured_fraction_theta_max 0.961
_diffrn_measurement_device_type 'Bruker APEX CCD area -detector'
_diffrn_measurement_method \w
_diffrn_radiation_type MoK\a
_diffrn_radiation_wavelength 0.71073
_diffrn_reflns_av_R_equivalents 0.0516
_diffrn_reflns_av_unetI/netI 0.0789
_diffrn_reflns_Laue_measured_fraction_full 0.997
_diffrn_reflns_Laue_measured_fraction_max 0.961
_diffrn_reflns_limit_h_max 9
_diffrn_reflns_limit_h_min -9
_diffrn_reflns_limit_k_max 29
_diffrn_reflns_limit_k_min -31
_diffrn_reflns_limit_l_max 37
_diffrn_reflns_limit_l_min -33
_diffrn_reflns_number 32032
_diffrn_reflns_point_group_measured_fraction_full 0.998
_diffrn_reflns_point_group_measured_fraction_max 0.938
_diffrn_reflns_theta_full 25.242
_diffrn_reflns_theta_max 28.246
_diffrn_reflns_theta_min 1.664
_diffrn_source 'fine-focus sealed tube'
_exptl_absorpt_coefficient_mu 0.628
_exptl_absorpt_correction_T_max 0.9040
_exptl_absorpt_correction_T_min 0.7128
_exptl_absorpt_correction_type numerical
_exptl_absorpt_process_details 'SADABS, 2016'
_exptl_crystal_colour Colourless
_exptl_crystal_density_diffrn 1.182
_exptl_crystal_description Needle
_exptl_crystal_F_000 1840
_exptl_crystal_size_max 0.578
_exptl_crystal_size_mid 0.165
_exptl_crystal_size_min 0.164
_refine_diff_density_max 1.076
_refine_diff_density_min -0.608
_refine_diff_density_rms 0.128
_refine_ls_abs_structure_details
;
 Flack x determined using 3081 quotients [(I+)-(I-)]/[(I+)+(I-)]
 (Parsons, Flack and Wagner, Acta Cryst. B69 (2013) 249-259).
;
_refine_ls_abs_structure_Flack 0.031(7)
_refine_ls_extinction_coef 0.0061(10)
_refine_ls_extinction_expression Fc^*^=kFc[1+0.001xFc^2^\l^3^/sin(2\q)]^-1/4^
_refine_ls_extinction_method 'SHELXL-2016/6 (Sheldrick 2016)'
_refine_ls_goodness_of_fit_ref 1.065
_refine_ls_hydrogen_treatment constr
_refine_ls_matrix_type full
_refine_ls_number_parameters 533
_refine_ls_number_reflns 11756
_refine_ls_number_restraints 10
_refine_ls_restrained_S_all 1.065
_refine_ls_R_factor_all 0.0868
_refine_ls_R_factor_gt 0.0668
_refine_ls_shift/su_max 0.001
_refine_ls_shift/su_mean 0.000
_refine_ls_structure_factor_coef Fsqd
_refine_ls_weighting_details 'w=1/[\s^2^(Fo^2^)+(0.1245P)^2^+0.6607P] where P=(Fo^2^+2Fc^2^)/3'
_refine_ls_weighting_scheme calc
_refine_ls_wR_factor_gt 0.1896
_refine_ls_wR_factor_ref 0.2052
_reflns_Friedel_coverage 0.747
_reflns_Friedel_fraction_full 0.999
_reflns_Friedel_fraction_max 0.909
_reflns_number_gt 9177
_reflns_number_total 11756
_reflns_threshold_expression 'I > 2\s(I)'
_cod_data_source_file c7cc06074b5.cif
_cod_data_source_block DMOF
_cod_original_cell_volume 5066.0(9)
_cod_database_code 7120587
_shelx_shelxl_version_number 2016/6
_shelx_space_group_comment
;
The symmetry employed for this shelxl refinement is uniquely defined
by the following loop, which should always be used as a source of
symmetry information in preference to the above space-group names.
They are only intended as comments.
;
_shelx_estimated_absorpt_t_min 0.713
_shelx_estimated_absorpt_t_max 0.904

loop_
_space_group_symop_operation_xyz
'x, y, z'
'-x+1/2, -y, z+1/2'
'x+1/2, -y+1/2, -z'
'-x, y+1/2, -z+1/2'

loop_
_atom_site_label
_atom_site_type_symbol
_atom_site_fract_x
_atom_site_fract_y
_atom_site_fract_z
_atom_site_U_iso_or_equiv
_atom_site_adp_type
_atom_site_occupancy
_atom_site_site_symmetry_order
_atom_site_calc_flag
_atom_site_refinement_flags_posn
_atom_site_refinement_flags_adp
_atom_site_refinement_flags_occupancy
_atom_site_disorder_assembly
_atom_site_disorder_group
Zn1 Zn 0.91473(10) 0.96072(3) 0.74076(3) 0.0262(2) Uani 1 1 d . . . . .
S1 S 0.3462(2) 0.88786(7) 0.53916(6) 0.0257(4) Uani 1 1 d . . . . .
S2 S 0.4463(2) 0.99270(7) 0.37082(6) 0.0292(4) Uani 1 1 d . . . . .
F2 F 0.5669(6) 0.72254(15) 0.44384(13) 0.0311(9) Uani 1 1 d . . . . .
F1 F 0.8359(5) 0.75602(16) 0.46173(13) 0.0300(9) Uani 1 1 d . . . . .
O1 O 1.0729(7) 0.90453(18) 0.76541(18) 0.0334(11) Uani 1 1 d . . . . .
F5 F 0.4900(6) 0.77074(18) 0.33391(15) 0.0394(10) Uani 1 1 d . . . . .
C34 C 0.5800(10) 0.9389(3) 0.3909(2) 0.0267(13) Uani 1 1 d . . . . .
O3 O 1.9617(6) 0.52991(19) 0.76769(16) 0.0294(11) Uani 1 1 d . . . . .
F4 F 0.9371(6) 0.76580(19) 0.37718(15) 0.0421(11) Uani 1 1 d . . . . .
F3 F 0.7307(7) 0.70209(17) 0.36579(15) 0.0422(11) Uani 1 1 d . . . . .
N2 N -0.1955(8) 1.0111(2) 0.27841(19) 0.0284(12) Uani 1 1 d . . . . .
F6 F 0.7363(7) 0.81756(19) 0.31793(14) 0.0418(11) Uani 1 1 d . . . . .
O2 O 0.8231(7) 0.8527(2) 0.7761(2) 0.0413(13) Uani 1 1 d . . . . .
O4 O 1.7865(7) 0.4903(2) 0.82178(19) 0.0366(12) Uani 1 1 d . . . . .
C10 C 1.8283(9) 0.5298(3) 0.7972(2) 0.0261(14) Uani 1 1 d . . . . .
C17 C 0.6498(9) 0.8927(3) 0.5977(2) 0.0255(14) Uani 1 1 d . . . . .
C29 C 0.1235(8) 0.9713(3) 0.3212(2) 0.0253(14) Uani 1 1 d . . . . .
C39 C 0.6216(9) 0.9391(3) 0.6708(2) 0.0278(15) Uani 1 1 d . . . . .
H39 H 0.545220 0.957981 0.692474 0.033 Uiso 1 1 calc R U . . .
C23 C 0.7533(9) 0.7534(3) 0.3812(2) 0.0271(14) Uani 1 1 d . . . . .
C9 C 1.7167(9) 0.5816(3) 0.7981(2) 0.0281(14) Uani 1 1 d . . . . .
C26 C 0.5052(9) 0.8896(3) 0.3763(2) 0.0242(13) Uani 1 1 d . . . . .
C18 C 0.5771(9) 0.8752(2) 0.5529(2) 0.0236(13) Uani 1 1 d . . . . .
N1 N 0.7988(8) 0.9307(2) 0.6818(2) 0.0298(13) Uani 1 1 d . . . . .
C19 C 0.6628(9) 0.8506(3) 0.5164(2) 0.0232(13) Uani 1 1 d . . . . .
H19 H 0.789327 0.839984 0.516989 0.028 Uiso 1 1 calc R U . . .
C38 C 0.5441(9) 0.9215(3) 0.6294(2) 0.0273(14) Uani 1 1 d . . . . .
H38 H 0.417913 0.929235 0.622684 0.033 Uiso 1 1 calc R U . . .
C1 C 0.9927(10) 0.8592(3) 0.7737(3) 0.0327(16) Uani 1 1 d . . . . .
C27 C 0.3408(9) 0.8963(3) 0.3497(2) 0.0260(14) Uani 1 1 d . . . . .
H27 H 0.272905 0.866513 0.337124 0.031 Uiso 1 1 calc R U . . .
C2 C 1.1210(9) 0.8114(3) 0.7802(3) 0.0335(16) Uani 1 1 d . . . . .
C15 C 0.9031(10) 0.9024(3) 0.6516(3) 0.0333(16) Uani 1 1 d . . . . .
H15 H 1.028916 0.895259 0.659146 0.040 Uiso 1 1 calc R U . . .
C8 C 1.7646(9) 0.6261(3) 0.7707(2) 0.0266(14) Uani 1 1 d . . . . .
H8 H 1.876447 0.625361 0.753257 0.032 Uiso 1 1 calc R U . . .
C3 C 1.3096(10) 0.8175(3) 0.7741(3) 0.0384(18) Uani 1 1 d . . . . .
H3 H 1.358533 0.852463 0.766821 0.046 Uiso 1 1 calc R U . . .
C16 C 0.8330(10) 0.8830(3) 0.6095(2) 0.0327(16) Uani 1 1 d . . . . .
H16 H 0.910792 0.863154 0.588825 0.039 Uiso 1 1 calc R U . . .
C22 C 0.6918(9) 0.7617(3) 0.4318(2) 0.0246(14) Uani 1 1 d . . . . .
C28 C 0.2888(9) 0.9501(3) 0.3436(2) 0.0262(14) Uani 1 1 d . . . . .
C20 C 0.5460(9) 0.8422(3) 0.4770(2) 0.0222(13) Uani 1 1 d . . . . .
C21 C 0.6067(8) 0.8173(3) 0.4330(2) 0.0216(12) Uani 1 1 d . . . . .
C32 C -0.1735(9) 0.9574(3) 0.2850(2) 0.0264(13) Uani 1 1 d . . . . .
H32 H -0.267121 0.932958 0.274633 0.032 Uiso 1 1 calc R U . . .
C13 C 1.1707(11) 0.7160(3) 0.7983(3) 0.0377(18) Uani 1 1 d . . . . .
H13 H 1.121361 0.681728 0.807616 0.045 Uiso 1 1 calc R U . . .
C24 C 0.6399(9) 0.7955(3) 0.3537(2) 0.0255(14) Uani 1 1 d . . . . .
C4 C 1.4275(10) 0.7739(3) 0.7784(3) 0.0374(17) Uani 1 1 d . . . . .
H4 H 1.556049 0.778854 0.772716 0.045 Uiso 1 1 calc R U . . .
C25 C 0.5832(9) 0.8365(3) 0.3901(2) 0.0235(12) Uani 1 1 d . . . . .
C30 C 0.1002(10) 1.0262(3) 0.3144(3) 0.0361(17) Uani 1 1 d . . . . .
H30 H 0.193551 1.051161 0.324004 0.043 Uiso 1 1 calc R U . . .
C33 C -0.0162(9) 0.9366(3) 0.3068(2) 0.0274(14) Uani 1 1 d . . . . .
H33 H -0.004927 0.898372 0.311796 0.033 Uiso 1 1 calc R U . . .
C6 C 1.4877(10) 0.6750(3) 0.7950(3) 0.0303(15) Uani 1 1 d . . . . .
C5 C 1.3611(10) 0.7218(3) 0.7913(3) 0.0323(16) Uani 1 1 d . . . . .
C35 C 0.7500(10) 0.9492(3) 0.4187(3) 0.0369(17) Uani 1 1 d . . . . .
H35A H 0.716962 0.953110 0.451629 0.055 Uiso 1 1 calc R U . . .
H35B H 0.809652 0.982803 0.407729 0.055 Uiso 1 1 calc R U . . .
H35C H 0.835700 0.918416 0.414967 0.055 Uiso 1 1 calc R U . . .
C7 C 1.6503(9) 0.6716(3) 0.7685(2) 0.0282(14) Uani 1 1 d . . . . .
H7 H 1.683081 0.701083 0.748588 0.034 Uiso 1 1 calc R U . . .
C11 C 1.5560(11) 0.5845(3) 0.8262(3) 0.0360(16) Uani 1 1 d . . . . .
H11 H 1.524356 0.554694 0.845872 0.043 Uiso 1 1 calc R U . . .
C37 C 0.3693(9) 0.8593(3) 0.4846(2) 0.0255(14) Uani 1 1 d . . . . .
C36 C 0.1991(9) 0.8537(4) 0.4541(3) 0.0374(18) Uani 1 1 d . . . . .
H36A H 0.168030 0.889302 0.440529 0.056 Uiso 1 1 calc R U . . .
H36B H 0.094838 0.840595 0.472885 0.056 Uiso 1 1 calc R U . . .
H36C H 0.224336 0.827511 0.428993 0.056 Uiso 1 1 calc R U . . .
C14 C 1.0545(11) 0.7599(3) 0.7919(3) 0.0405(18) Uani 1 1 d . . . . .
H14 H 0.924833 0.754846 0.795631 0.049 Uiso 1 1 calc R U . . .
C31 C -0.0618(10) 1.0455(3) 0.2931(3) 0.0348(16) Uani 1 1 d . . . . .
H31 H -0.077991 1.083698 0.289008 0.042 Uiso 1 1 calc R U . . .
C12 C 1.4445(12) 0.6304(3) 0.8252(3) 0.0403(18) Uani 1 1 d . . . . .
H12 H 1.338524 0.632336 0.844791 0.048 Uiso 1 1 calc R U . . .
O1A O 0.970(2) 0.9523(6) 0.5180(6) 0.039(3) Uani 0.367(14) 1 d D . P A 1
N1A N 0.8822(19) 1.0234(6) 0.5631(5) 0.039(3) Uani 0.367(14) 1 d D . P A 1
C3A C 0.919(3) 1.0567(9) 0.6038(6) 0.039(3) Uani 0.367(14) 1 d D . P A 1
H3A1 H 0.815940 1.082348 0.608423 0.059 Uiso 0.367(14) 1 calc R U P A 1
H3A2 H 0.930799 1.033213 0.631233 0.059 Uiso 0.367(14) 1 calc R U P A 1
H3A3 H 1.033875 1.077214 0.599125 0.059 Uiso 0.367(14) 1 calc R U P A 1
C1A C 1.0006(19) 0.9856(7) 0.5494(6) 0.039(3) Uani 0.367(14) 1 d D . P A 1
H1A H 1.117076 0.983796 0.564736 0.047 Uiso 0.367(14) 1 calc R U P A 1
C2A C 0.700(2) 1.0283(9) 0.5424(7) 0.039(3) Uani 0.367(14) 1 d D . P A 1
H2A1 H 0.633317 1.058566 0.557076 0.059 Uiso 0.367(14) 1 calc R U P A 1
H2A2 H 0.712896 1.035382 0.508902 0.059 Uiso 0.367(14) 1 calc R U P A 1
H2A3 H 0.631443 0.994223 0.547109 0.059 Uiso 0.367(14) 1 calc R U P A 1
N1B N 0.998(2) 1.0301(7) 0.5583(7) 0.109(4) Uani 0.633(14) 1 d D . P A 2
C3B C 1.198(2) 1.0310(10) 0.5623(10) 0.109(4) Uani 0.633(14) 1 d D . P A 2
H3B1 H 1.234744 1.060207 0.583690 0.163 Uiso 0.633(14) 1 calc R U P A 2
H3B2 H 1.241007 0.995777 0.574265 0.163 Uiso 0.633(14) 1 calc R U P A 2
H3B3 H 1.252153 1.037654 0.531503 0.163 Uiso 0.633(14) 1 calc R U P A 2
C1B C 0.9228(17) 0.9931(8) 0.5307(8) 0.109(4) Uani 0.633(14) 1 d D . P A 2
H1B H 0.791500 0.992358 0.528358 0.130 Uiso 0.633(14) 1 calc R U P A 2
O1B O 1.011(3) 0.9594(7) 0.5077(7) 0.109(4) Uani 0.633(14) 1 d D . P A 2
C2B C 0.888(3) 1.0636(11) 0.5894(8) 0.109(4) Uani 0.633(14) 1 d D . P A 2
H2B1 H 0.969241 1.088288 0.606752 0.163 Uiso 0.633(14) 1 calc R U P A 2
H2B2 H 0.798971 1.085011 0.571123 0.163 Uiso 0.633(14) 1 calc R U P A 2
H2B3 H 0.820649 1.040037 0.611259 0.163 Uiso 0.633(14) 1 calc R U P A 2

loop_
_atom_site_aniso_label
_atom_site_aniso_U_11
_atom_site_aniso_U_22
_atom_site_aniso_U_33
_atom_site_aniso_U_23
_atom_site_aniso_U_13
_atom_site_aniso_U_12
Zn1 0.0196(4) 0.0286(4) 0.0304(4) -0.0124(3) -0.0001(3) 0.0003(3)
S1 0.0185(7) 0.0347(9) 0.0239(8) -0.0022(7) -0.0003(6) 0.0032(6)
S2 0.0272(9) 0.0270(8) 0.0333(9) 0.0041(7) -0.0064(7) -0.0003(7)
F2 0.033(2) 0.0244(19) 0.036(2) 0.0017(15) 0.0025(19) -0.0038(17)
F1 0.029(2) 0.031(2) 0.030(2) -0.0027(16) -0.0089(17) 0.0055(17)
O1 0.028(2) 0.025(2) 0.047(3) -0.009(2) -0.009(2) -0.002(2)
F5 0.039(2) 0.043(3) 0.037(2) -0.0100(19) -0.014(2) -0.0006(19)
C34 0.021(3) 0.034(3) 0.025(3) 0.002(3) -0.004(3) 0.001(3)
O3 0.022(2) 0.032(3) 0.034(3) 0.012(2) 0.0030(19) 0.0041(19)
F4 0.025(2) 0.061(3) 0.040(2) 0.000(2) 0.003(2) 0.006(2)
F3 0.060(3) 0.029(2) 0.038(2) -0.0100(18) -0.003(2) 0.009(2)
N2 0.025(3) 0.033(3) 0.027(3) 0.011(2) -0.003(2) -0.002(2)
F6 0.048(3) 0.046(3) 0.031(2) 0.0013(19) 0.016(2) 0.002(2)
O2 0.026(3) 0.036(3) 0.063(4) -0.008(3) -0.001(3) 0.001(2)
O4 0.028(3) 0.032(3) 0.049(3) 0.015(2) 0.006(2) -0.002(2)
C10 0.021(3) 0.029(4) 0.028(3) 0.000(3) -0.005(3) -0.002(3)
C17 0.023(3) 0.022(3) 0.032(3) -0.007(3) -0.003(3) 0.000(3)
C29 0.019(3) 0.032(4) 0.025(3) 0.008(3) -0.001(2) 0.000(2)
C39 0.021(3) 0.028(3) 0.034(4) -0.008(3) 0.001(3) 0.005(3)
C23 0.023(3) 0.033(4) 0.025(3) -0.004(3) 0.001(3) 0.002(3)
C9 0.023(3) 0.031(4) 0.030(4) 0.003(3) -0.003(3) -0.004(3)
C26 0.024(3) 0.031(4) 0.018(3) 0.001(3) -0.003(2) 0.001(3)
C18 0.017(3) 0.024(3) 0.031(3) -0.002(2) -0.001(3) 0.000(3)
N1 0.024(3) 0.028(3) 0.037(3) -0.012(2) 0.000(2) 0.004(2)
C19 0.018(3) 0.023(3) 0.028(3) 0.001(2) -0.003(3) -0.002(2)
C38 0.015(3) 0.036(4) 0.030(3) -0.011(3) -0.002(3) 0.004(3)
C1 0.032(4) 0.030(4) 0.036(4) -0.013(3) -0.004(3) -0.003(3)
C27 0.023(3) 0.028(4) 0.027(3) 0.002(3) -0.003(3) -0.001(3)
C2 0.024(4) 0.028(4) 0.048(4) -0.008(3) 0.000(3) 0.000(3)
C15 0.021(3) 0.038(4) 0.041(4) -0.022(3) -0.006(3) 0.007(3)
C8 0.021(3) 0.033(4) 0.026(3) 0.001(3) 0.002(3) -0.001(3)
C3 0.027(4) 0.029(4) 0.059(5) -0.005(3) -0.005(3) -0.004(3)
C16 0.027(4) 0.041(4) 0.030(4) -0.015(3) 0.003(3) 0.009(3)
C22 0.016(3) 0.030(4) 0.028(3) -0.002(3) -0.006(2) -0.002(3)
C28 0.024(3) 0.031(4) 0.024(3) 0.004(3) 0.000(3) 0.000(3)
C20 0.021(3) 0.025(3) 0.020(3) 0.000(2) -0.004(2) 0.000(2)
C21 0.018(3) 0.023(3) 0.024(3) -0.004(2) -0.003(2) 0.001(2)
C32 0.027(3) 0.027(3) 0.026(3) 0.005(3) -0.006(3) -0.003(3)
C13 0.033(4) 0.025(4) 0.054(5) -0.006(3) 0.016(4) -0.002(3)
C24 0.024(3) 0.026(3) 0.026(3) -0.004(3) 0.002(3) -0.002(3)
C4 0.022(3) 0.026(3) 0.064(5) -0.004(3) 0.001(4) -0.003(3)
C25 0.019(3) 0.029(3) 0.022(3) 0.001(2) -0.001(3) -0.004(3)
C30 0.022(3) 0.034(4) 0.053(4) 0.014(3) -0.003(3) -0.009(3)
C33 0.027(3) 0.023(3) 0.033(4) 0.007(3) -0.002(3) 0.006(3)
C6 0.032(4) 0.023(4) 0.036(4) 0.000(3) 0.004(3) -0.002(3)
C5 0.026(3) 0.028(4) 0.043(4) -0.004(3) 0.001(3) -0.005(3)
C35 0.029(4) 0.038(4) 0.044(4) 0.006(3) -0.014(3) -0.004(3)
C7 0.027(3) 0.023(3) 0.034(4) 0.000(3) 0.001(3) -0.001(3)
C11 0.032(4) 0.040(4) 0.036(4) 0.004(3) 0.008(3) -0.003(3)
C37 0.020(3) 0.029(4) 0.028(3) 0.004(3) 0.000(3) 0.002(2)
C36 0.020(3) 0.061(5) 0.031(4) 0.001(3) -0.004(3) -0.002(3)
C14 0.022(4) 0.041(4) 0.058(5) -0.003(4) 0.002(4) -0.002(3)
C31 0.025(3) 0.032(4) 0.048(4) 0.016(3) -0.007(3) -0.004(3)
C12 0.038(4) 0.036(4) 0.047(5) 0.001(3) 0.015(4) 0.001(3)
O1A 0.038(5) 0.040(6) 0.040(5) -0.010(4) -0.002(4) 0.005(4)
N1A 0.038(5) 0.040(6) 0.040(5) -0.010(4) -0.002(4) 0.005(4)
C3A 0.038(5) 0.040(6) 0.040(5) -0.010(4) -0.002(4) 0.005(4)
C1A 0.038(5) 0.040(6) 0.040(5) -0.010(4) -0.002(4) 0.005(4)
C2A 0.038(5) 0.040(6) 0.040(5) -0.010(4) -0.002(4) 0.005(4)
N1B 0.084(7) 0.108(8) 0.133(9) -0.029(6) -0.018(6) 0.022(6)
C3B 0.084(7) 0.108(8) 0.133(9) -0.029(6) -0.018(6) 0.022(6)
C1B 0.084(7) 0.108(8) 0.133(9) -0.029(6) -0.018(6) 0.022(6)
O1B 0.084(7) 0.108(8) 0.133(9) -0.029(6) -0.018(6) 0.022(6)
C2B 0.084(7) 0.108(8) 0.133(9) -0.029(6) -0.018(6) 0.022(6)

loop_
_atom_type_symbol
_atom_type_description
_atom_type_scat_dispersion_real
_atom_type_scat_dispersion_imag
_atom_type_scat_source
C C 0.0033 0.0016 'International Tables Vol C Tables 4.2.6.8 and 6.1.1.4'
H H 0.0000 0.0000 'International Tables Vol C Tables 4.2.6.8 and 6.1.1.4'
N N 0.0061 0.0033 'International Tables Vol C Tables 4.2.6.8 and 6.1.1.4'
O O 0.0106 0.0060 'International Tables Vol C Tables 4.2.6.8 and 6.1.1.4'
F F 0.0171 0.0103 'International Tables Vol C Tables 4.2.6.8 and 6.1.1.4'
S S 0.1246 0.1234 'International Tables Vol C Tables 4.2.6.8 and 6.1.1.4'
Zn Zn 0.2839 1.4301 'International Tables Vol C Tables 4.2.6.8 and 6.1.1.4'

loop_
_geom_angle_atom_site_label_1
_geom_angle_atom_site_label_2
_geom_angle_atom_site_label_3
_geom_angle
_geom_angle_site_symmetry_1
_geom_angle_site_symmetry_3
O1 Zn1 O3 113.5(2) . 4_856
O1 Zn1 N1 107.1(2) . .
O3 Zn1 N1 113.8(2) 4_856 .
O1 Zn1 N2 120.6(2) . 2_575
O3 Zn1 N2 97.4(2) 4_856 2_575
N1 Zn1 N2 104.2(2) . 2_575
C37 S1 C18 92.3(3) . .
C28 S2 C34 93.3(3) . .
C1 O1 Zn1 114.9(5) . .
C26 C34 C35 129.1(6) . .
C26 C34 S2 110.2(5) . .
C35 C34 S2 120.7(5) . .
C10 O3 Zn1 115.4(4) . 4_846
C32 N2 C31 119.0(6) . .
C32 N2 Zn1 120.0(4) . 2_574
C31 N2 Zn1 120.7(5) . 2_574
O4 C10 O3 124.2(6) . .
O4 C10 C9 121.2(6) . .
O3 C10 C9 114.5(6) . .
C38 C17 C16 117.1(6) . .
C38 C17 C18 122.2(6) . .
C16 C17 C18 120.6(6) . .
C30 C29 C33 118.1(6) . .
C30 C29 C28 121.0(6) . .
C33 C29 C28 120.9(6) . .
N1 C39 C38 122.9(6) . .
N1 C39 H39 118.6 . .
C38 C39 H39 118.6 . .
F3 C23 F4 107.4(6) . .
F3 C23 C24 113.2(5) . .
F4 C23 C24 109.1(6) . .
F3 C23 C22 113.6(6) . .
F4 C23 C22 109.3(5) . .
C24 C23 C22 104.1(5) . .
C8 C9 C11 119.2(7) . .
C8 C9 C10 121.2(6) . .
C11 C9 C10 119.6(6) . .
C34 C26 C27 112.7(6) . .
C34 C26 C25 122.7(6) . .
C27 C26 C25 124.5(6) . .
C19 C18 C17 130.5(6) . .
C19 C18 S1 109.9(5) . .
C17 C18 S1 119.5(5) . .
C39 N1 C15 117.8(6) . .
C39 N1 Zn1 122.5(5) . .
C15 N1 Zn1 119.7(5) . .
C18 C19 C20 114.0(6) . .
C18 C19 H19 123.0 . .
C20 C19 H19 123.0 . .
C17 C38 C39 120.1(6) . .
C17 C38 H38 120.0 . .
C39 C38 H38 120.0 . .
O2 C1 O1 124.9(7) . .
O2 C1 C2 120.2(7) . .
O1 C1 C2 114.9(6) . .
C28 C27 C26 113.9(6) . .
C28 C27 H27 123.0 . .
C26 C27 H27 123.0 . .
C3 C2 C14 117.9(7) . .
C3 C2 C1 120.5(7) . .
C14 C2 C1 121.5(6) . .
N1 C15 C16 122.2(7) . .
N1 C15 H15 118.9 . .
C16 C15 H15 118.9 . .
C9 C8 C7 120.5(6) . .
C9 C8 H8 119.7 . .
C7 C8 H8 119.7 . .
C4 C3 C2 121.2(7) . .
C4 C3 H3 119.4 . .
C2 C3 H3 119.4 . .
C17 C16 C15 120.0(6) . .
C17 C16 H16 120.0 . .
C15 C16 H16 120.0 . .
F1 C22 F2 106.0(5) . .
F1 C22 C21 113.3(5) . .
F2 C22 C21 111.3(5) . .
F1 C22 C23 111.3(5) . .
F2 C22 C23 109.8(5) . .
C21 C22 C23 105.1(5) . .
C27 C28 C29 128.4(6) . .
C27 C28 S2 109.9(5) . .
C29 C28 S2 121.7(5) . .
C37 C20 C19 112.5(6) . .
C37 C20 C21 123.1(6) . .
C19 C20 C21 124.4(6) . .
C25 C21 C20 127.7(6) . .
C25 C21 C22 110.8(6) . .
C20 C21 C22 121.3(5) . .
N2 C32 C33 121.3(6) . .
N2 C32 H32 119.4 . .
C33 C32 H32 119.4 . .
C14 C13 C5 120.1(7) . .
C14 C13 H13 119.9 . .
C5 C13 H13 119.9 . .
F6 C24 F5 105.7(5) . .
F6 C24 C25 113.6(6) . .
F5 C24 C25 111.7(5) . .
F6 C24 C23 112.5(6) . .
F5 C24 C23 109.8(5) . .
C25 C24 C23 103.6(5) . .
C3 C4 C5 121.0(7) . .
C3 C4 H4 119.5 . .
C5 C4 H4 119.5 . .
C21 C25 C26 127.6(6) . .
C21 C25 C24 111.9(6) . .
C26 C25 C24 120.4(5) . .
C29 C30 C31 119.7(7) . .
C29 C30 H30 120.2 . .
C31 C30 H30 120.2 . .
C29 C33 C32 120.3(6) . .
C29 C33 H33 119.8 . .
C32 C33 H33 119.8 . .
C7 C6 C12 117.9(7) . .
C7 C6 C5 121.8(6) . .
C12 C6 C5 120.3(6) . .
C13 C5 C4 117.6(7) . .
C13 C5 C6 121.5(7) . .
C4 C5 C6 120.8(6) . .
C34 C35 H35A 109.5 . .
C34 C35 H35B 109.5 . .
H35A C35 H35B 109.5 . .
C34 C35 H35C 109.5 . .
H35A C35 H35C 109.5 . .
H35B C35 H35C 109.5 . .
C8 C7 C6 121.4(6) . .
C8 C7 H7 119.3 . .
C6 C7 H7 119.3 . .
C12 C11 C9 120.5(7) . .
C12 C11 H11 119.8 . .
C9 C11 H11 119.8 . .
C20 C37 C36 129.7(6) . .
C20 C37 S1 111.3(5) . .
C36 C37 S1 119.0(5) . .
C37 C36 H36A 109.5 . .
C37 C36 H36B 109.5 . .
H36A C36 H36B 109.5 . .
C37 C36 H36C 109.5 . .
H36A C36 H36C 109.5 . .
H36B C36 H36C 109.5 . .
C13 C14 C2 122.0(7) . .
C13 C14 H14 119.0 . .
C2 C14 H14 119.0 . .
N2 C31 C30 121.6(7) . .
N2 C31 H31 119.2 . .
C30 C31 H31 119.2 . .
C11 C12 C6 120.4(7) . .
C11 C12 H12 119.8 . .
C6 C12 H12 119.8 . .
C1A N1A C3A 121.2(13) . .
C1A N1A C2A 121.5(11) . .
C3A N1A C2A 116.7(15) . .
N1A C3A H3A1 109.5 . .
N1A C3A H3A2 109.5 . .
H3A1 C3A H3A2 109.5 . .
N1A C3A H3A3 109.5 . .
H3A1 C3A H3A3 109.5 . .
H3A2 C3A H3A3 109.5 . .
O1A C1A N1A 124.4(4) . .
O1A C1A H1A 117.8 . .
N1A C1A H1A 117.8 . .
N1A C2A H2A1 109.5 . .
N1A C2A H2A2 109.5 . .
H2A1 C2A H2A2 109.5 . .
N1A C2A H2A3 109.5 . .
H2A1 C2A H2A3 109.5 . .
H2A2 C2A H2A3 109.5 . .
C1B N1B C3B 117.8(13) . .
C1B N1B C2B 122.2(15) . .
C3B N1B C2B 119.4(18) . .
N1B C3B H3B1 109.5 . .
N1B C3B H3B2 109.5 . .
H3B1 C3B H3B2 109.5 . .
N1B C3B H3B3 109.5 . .
H3B1 C3B H3B3 109.5 . .
H3B2 C3B H3B3 109.5 . .
O1B C1B N1B 124.5(4) . .
O1B C1B H1B 117.7 . .
N1B C1B H1B 117.7 . .
N1B C2B H2B1 109.5 . .
N1B C2B H2B2 109.5 . .
H2B1 C2B H2B2 109.5 . .
N1B C2B H2B3 109.5 . .
H2B1 C2B H2B3 109.5 . .
H2B2 C2B H2B3 109.5 . .

loop_
_geom_bond_atom_site_label_1
_geom_bond_atom_site_label_2
_geom_bond_distance
_geom_bond_site_symmetry_2
Zn1 O1 1.922(5) .
Zn1 O3 1.929(5) 4_856
Zn1 N1 2.025(6) .
Zn1 N2 2.036(6) 2_575
S1 C37 1.721(7) .
S1 C18 1.740(7) .
S2 C28 1.729(7) .
S2 C34 1.730(7) .
F2 C22 1.360(7) .
F1 C22 1.355(7) .
O1 C1 1.274(9) .
F5 C24 1.363(8) .
C34 C26 1.386(9) .
C34 C35 1.485(9) .
O3 C10 1.281(8) .
F4 C23 1.365(8) .
F3 C23 1.341(8) .
N2 C32 1.337(9) .
N2 C31 1.348(9) .
F6 C24 1.351(8) .
O2 C1 1.237(9) .
O4 C10 1.235(8) .
C10 C9 1.501(10) .
C17 C38 1.379(9) .
C17 C16 1.385(10) .
C17 C18 1.455(9) .
C29 C30 1.369(9) .
C29 C33 1.381(9) .
C29 C28 1.451(9) .
C39 N1 1.333(9) .
C39 C38 1.383(9) .
C39 H39 0.9500 .
C23 C24 1.534(9) .
C23 C22 1.534(9) .
C9 C8 1.387(9) .
C9 C11 1.414(10) .
C26 C27 1.421(9) .
C26 C25 1.471(9) .
C18 C19 1.357(9) .
N1 C15 1.341(8) .
C19 C20 1.424(9) .
C19 H19 0.9500 .
C38 H38 0.9500 .
C1 C2 1.504(10) .
C27 C28 1.378(9) .
C27 H27 0.9500 .
C2 C3 1.381(10) .
C2 C14 1.390(11) .
C15 C16 1.392(9) .
C15 H15 0.9500 .
C8 C7 1.387(9) .
C8 H8 0.9500 .
C3 C4 1.369(10) .
C3 H3 0.9500 .
C16 H16 0.9500 .
C22 C21 1.492(9) .
C20 C37 1.361(9) .
C20 C21 1.468(9) .
C21 C25 1.327(9) .
C32 C33 1.393(9) .
C32 H32 0.9500 .
C13 C14 1.374(11) .
C13 C5 1.396(10) .
C13 H13 0.9500 .
C24 C25 1.505(9) .
C4 C5 1.411(10) .
C4 H4 0.9500 .
C30 C31 1.401(10) .
C30 H30 0.9500 .
C33 H33 0.9500 .
C6 C7 1.401(10) .
C6 C12 1.427(10) .
C6 C5 1.470(10) .
C35 H35A 0.9800 .
C35 H35B 0.9800 .
C35 H35C 0.9800 .
C7 H7 0.9500 .
C11 C12 1.382(11) .
C11 H11 0.9500 .
C37 C36 1.515(9) .
C36 H36A 0.9800 .
C36 H36B 0.9800 .
C36 H36C 0.9800 .
C14 H14 0.9500 .
C31 H31 0.9500 .
C12 H12 0.9500 .
O1A C1A 1.234(3) .
N1A C1A 1.320(3) .
N1A C3A 1.446(3) .
N1A C2A 1.447(3) .
C3A H3A1 0.9800 .
C3A H3A2 0.9800 .
C3A H3A3 0.9800 .
C1A H1A 0.9500 .
C2A H2A1 0.9800 .
C2A H2A2 0.9800 .
C2A H2A3 0.9800 .
N1B C1B 1.319(3) .
N1B C3B 1.446(3) .
N1B C2B 1.447(3) .
C3B H3B1 0.9800 .
C3B H3B2 0.9800 .
C3B H3B3 0.9800 .
C1B O1B 1.234(3) .
C1B H1B 0.9500 .
C2B H2B1 0.9800 .
C2B H2B2 0.9800 .
C2B H2B3 0.9800 .

loop_
_geom_hbond_atom_site_label_D
_geom_hbond_atom_site_label_H
_geom_hbond_atom_site_label_A
_geom_hbond_distance_DH
_geom_hbond_distance_HA
_geom_hbond_distance_DA
_geom_hbond_angle_DHA
_geom_hbond_site_symmetry_A
C39 H39 O4 0.95 2.55 3.208(8) 126.2 4_756
C38 H38 O4 0.95 2.64 3.239(8) 121.8 4_756
C16 H16 F2 0.95 2.56 3.444(8) 155.2 3_566
C32 H32 O3 0.95 2.48 3.052(8) 119.0 3_266
C30 H30 O1 0.95 2.62 3.227(8) 122.4 2_674
C35 H35A O1A 0.98 2.64 3.262(19) 121.8 .
C31 H31 O2 0.95 2.38 3.163(9) 138.8 2_574
C3A H3A2 O4 0.98 2.66 3.43(2) 135.0 4_856
C1A H1A S1 0.95 2.96 3.468(11) 114.5 1_655
C3B H3B2 S1 0.98 2.93 3.72(2) 139.1 1_655

loop_
_geom_torsion_atom_site_label_1
_geom_torsion_atom_site_label_2
_geom_torsion_atom_site_label_3
_geom_torsion_atom_site_label_4
_geom_torsion
_geom_torsion_site_symmetry_1
C28 S2 C34 C26 0.7(5) .
C28 S2 C34 C35 179.6(6) .
Zn1 O3 C10 O4 5.4(9) 4_846
Zn1 O3 C10 C9 -171.6(4) 4_846
O4 C10 C9 C8 179.6(6) .
O3 C10 C9 C8 -3.3(9) .
O4 C10 C9 C11 -2.8(10) .
O3 C10 C9 C11 174.3(6) .
C35 C34 C26 C27 -179.3(7) .
S2 C34 C26 C27 -0.5(7) .
C35 C34 C26 C25 4.5(11) .
S2 C34 C26 C25 -176.7(5) .
C38 C17 C18 C19 174.4(7) .
C16 C17 C18 C19 -2.8(11) .
C38 C17 C18 S1 -3.0(9) .
C16 C17 C18 S1 179.9(6) .
C37 S1 C18 C19 0.4(5) .
C37 S1 C18 C17 178.3(5) .
C38 C39 N1 C15 -2.3(11) .
C38 C39 N1 Zn1 176.1(5) .
C17 C18 C19 C20 -176.9(6) .
S1 C18 C19 C20 0.6(7) .
C16 C17 C38 C39 -0.3(11) .
C18 C17 C38 C39 -177.5(6) .
N1 C39 C38 C17 1.7(11) .
Zn1 O1 C1 O2 -15.3(10) .
Zn1 O1 C1 C2 164.0(5) .
C34 C26 C27 C28 0.0(8) .
C25 C26 C27 C28 176.1(6) .
O2 C1 C2 C3 175.2(8) .
O1 C1 C2 C3 -4.2(11) .
O2 C1 C2 C14 -4.2(12) .
O1 C1 C2 C14 176.5(7) .
C39 N1 C15 C16 1.5(11) .
Zn1 N1 C15 C16 -176.9(6) .
C11 C9 C8 C7 -4.0(10) .
C10 C9 C8 C7 173.7(6) .
C14 C2 C3 C4 1.5(13) .
C1 C2 C3 C4 -177.9(7) .
C38 C17 C16 C15 -0.4(11) .
C18 C17 C16 C15 176.9(7) .
N1 C15 C16 C17 -0.2(12) .
F3 C23 C22 F1 94.0(7) .
F4 C23 C22 F1 -25.9(7) .
C24 C23 C22 F1 -142.4(5) .
F3 C23 C22 F2 -23.1(8) .
F4 C23 C22 F2 -143.0(5) .
C24 C23 C22 F2 100.5(6) .
F3 C23 C22 C21 -142.9(6) .
F4 C23 C22 C21 97.2(6) .
C24 C23 C22 C21 -19.3(6) .
C26 C27 C28 C29 -175.5(6) .
C26 C27 C28 S2 0.6(7) .
C30 C29 C28 C27 -174.1(7) .
C33 C29 C28 C27 7.0(11) .
C30 C29 C28 S2 10.2(9) .
C33 C29 C28 S2 -168.7(5) .
C34 S2 C28 C27 -0.7(5) .
C34 S2 C28 C29 175.7(6) .
C18 C19 C20 C37 -1.7(8) .
C18 C19 C20 C21 179.0(6) .
C37 C20 C21 C25 51.4(10) .
C19 C20 C21 C25 -129.3(7) .
C37 C20 C21 C22 -122.7(7) .
C19 C20 C21 C22 56.6(9) .
F1 C22 C21 C25 132.5(6) .
F2 C22 C21 C25 -108.1(6) .
C23 C22 C21 C25 10.7(7) .
F1 C22 C21 C20 -52.5(8) .
F2 C22 C21 C20 67.0(7) .
C23 C22 C21 C20 -174.2(6) .
C31 N2 C32 C33 0.2(10) .
Zn1 N2 C32 C33 173.9(5) 2_574
F3 C23 C24 F6 -92.5(7) .
F4 C23 C24 F6 27.0(7) .
C22 C23 C24 F6 143.7(5) .
F3 C23 C24 F5 25.0(8) .
F4 C23 C24 F5 144.5(5) .
C22 C23 C24 F5 -98.8(6) .
F3 C23 C24 C25 144.4(6) .
F4 C23 C24 C25 -96.1(6) .
C22 C23 C24 C25 20.5(6) .
C2 C3 C4 C5 -2.8(13) .
C20 C21 C25 C26 5.8(12) .
C22 C21 C25 C26 -179.5(6) .
C20 C21 C25 C24 -171.7(6) .
C22 C21 C25 C24 3.0(8) .
C34 C26 C25 C21 58.3(10) .
C27 C26 C25 C21 -117.4(8) .
C34 C26 C25 C24 -124.4(7) .
C27 C26 C25 C24 59.9(9) .
F6 C24 C25 C21 -137.7(6) .
F5 C24 C25 C21 102.8(7) .
C23 C24 C25 C21 -15.3(7) .
F6 C24 C25 C26 44.6(8) .
F5 C24 C25 C26 -74.9(8) .
C23 C24 C25 C26 167.0(6) .
C33 C29 C30 C31 -0.2(11) .
C28 C29 C30 C31 -179.2(7) .
C30 C29 C33 C32 1.5(10) .
C28 C29 C33 C32 -179.5(6) .
N2 C32 C33 C29 -1.5(10) .
C14 C13 C5 C4 1.2(12) .
C14 C13 C5 C6 -176.1(7) .
C3 C4 C5 C13 1.4(12) .
C3 C4 C5 C6 178.8(7) .
C7 C6 C5 C13 149.2(8) .
C12 C6 C5 C13 -29.1(11) .
C7 C6 C5 C4 -28.1(11) .
C12 C6 C5 C4 153.6(8) .
C9 C8 C7 C6 2.3(10) .
C12 C6 C7 C8 1.2(10) .
C5 C6 C7 C8 -177.1(7) .
C8 C9 C11 C12 2.0(11) .
C10 C9 C11 C12 -175.6(7) .
C19 C20 C37 C36 -174.2(7) .
C21 C20 C37 C36 5.1(11) .
C19 C20 C37 S1 2.0(7) .
C21 C20 C37 S1 -178.7(5) .
C18 S1 C37 C20 -1.4(5) .
C18 S1 C37 C36 175.3(6) .
C5 C13 C14 C2 -2.6(13) .
C3 C2 C14 C13 1.2(13) .
C1 C2 C14 C13 -179.4(7) .
C32 N2 C31 C30 1.1(11) .
Zn1 N2 C31 C30 -172.6(6) 2_574
C29 C30 C31 N2 -1.1(12) .
C9 C11 C12 C6 1.6(12) .
C7 C6 C12 C11 -3.2(12) .
C5 C6 C12 C11 175.1(7) .
C3A N1A C1A O1A 173(2) .
C2A N1A C1A O1A 1(4) .
C3B N1B C1B O1B -1(4) .
C2B N1B C1B O1B -171(3) .
